data_2229899
loop_
_publ_author_name
'Zhang, Dong-Fang'
'Liu, Da-Yong'
'Li, Chuan-Xun'
'Huang, Shan-Shan'
'Zhang, Bao-Jing'

_publ_section_title
;
 (<i>E</i>)-<i>N</i>'-(2-Bromobenzylidene)-2-fluorobenzohydrazide
;
_journal_coeditor_code ZQ2093
_journal_issue 4
_journal_name_full 'Acta Crystallographica Section E'
_journal_page_first o940
_journal_paper_doi 10.1107/S1600536811009937
_journal_volume 67
_journal_year 2011
_chemical_formula_iupac 'C14 H10 Br F N2 O'
_chemical_formula_moiety 'C14 H10 Br F N2 O'
_chemical_formula_sum 'C14 H10 Br F N2 O'
_chemical_formula_weight 321.14
_chemical_name_systematic
;
(<i>E</i>)-<i>N</i>'-(2-Bromobenzylidene)-2-fluorobenzohydrazide
;
_space_group_IT_number 61
_symmetry_cell_setting orthorhombic
_symmetry_space_group_name_Hall '-P 2ac 2ab'
_symmetry_space_group_name_H-M 'P b c a'
_atom_sites_solution_hydrogens geom
_atom_sites_solution_primary direct
_atom_sites_solution_secondary difmap
_audit_creation_method SHELXL-97
_cell_angle_alpha 90.00
_cell_angle_beta 90.00
_cell_angle_gamma 90.00
_cell_formula_units_Z 8
_cell_length_a 11.853(2)
_cell_length_b 9.6507(18)
_cell_length_c 22.921(4)
_cell_measurement_reflns_used 2094
_cell_measurement_temperature 295(2)
_cell_measurement_theta_max 21.52
_cell_measurement_theta_min 2.47
_cell_volume 2621.9(8)
_computing_cell_refinement 'SAINT-Plus (Bruker, 2003)'
_computing_data_collection 'SMART (Bruker, 2001)'
_computing_data_reduction 'SAINT-Plus (Bruker, 2003)'
_computing_molecular_graphics 'SHELXTL (Sheldrick, 2008)'
_computing_publication_material 'SHELXTL (Sheldrick, 2008)'
_computing_structure_refinement 'SHELXTL (Sheldrick, 2008)'
_computing_structure_solution 'SHELXTL (Sheldrick, 2008)'
_diffrn_ambient_temperature 295(2)
_diffrn_measured_fraction_theta_full 0.995
_diffrn_measured_fraction_theta_max 0.995
_diffrn_measurement_device_type 'Bruker SMART CCD area-detector'
_diffrn_measurement_method '\f and \w'
_diffrn_radiation_monochromator graphite
_diffrn_radiation_source 'fine-focus sealed tube'
_diffrn_radiation_type MoK\a
_diffrn_radiation_wavelength 0.71073
_diffrn_reflns_av_R_equivalents 0.0643
_diffrn_reflns_av_sigmaI/netI 0.0558
_diffrn_reflns_limit_h_max 15
_diffrn_reflns_limit_h_min -15
_diffrn_reflns_limit_k_max 12
_diffrn_reflns_limit_k_min -12
_diffrn_reflns_limit_l_max 23
_diffrn_reflns_limit_l_min -30
_diffrn_reflns_number 15028
_diffrn_reflns_theta_full 27.83
_diffrn_reflns_theta_max 27.83
_diffrn_reflns_theta_min 2.47
_exptl_absorpt_coefficient_mu 3.140
_exptl_absorpt_correction_T_max 0.798
_exptl_absorpt_correction_T_min 0.633
_exptl_absorpt_correction_type multi-scan
_exptl_absorpt_process_details '(SADABS; Sheldrick, 2003)'
_exptl_crystal_colour yellow
_exptl_crystal_density_diffrn 1.627
_exptl_crystal_density_method 'not measured'
_exptl_crystal_description block
_exptl_crystal_F_000 1280
_exptl_crystal_size_max 0.44
_exptl_crystal_size_mid 0.12
_exptl_crystal_size_min 0.07
_refine_diff_density_max 0.308
_refine_diff_density_min -0.571
_refine_ls_extinction_method none
_refine_ls_goodness_of_fit_ref 1.004
_refine_ls_hydrogen_treatment constr
_refine_ls_matrix_type full
_refine_ls_number_parameters 172
_refine_ls_number_reflns 2094
_refine_ls_number_restraints 0
_refine_ls_restrained_S_all 1.004
_refine_ls_R_factor_all 0.0899
_refine_ls_R_factor_gt 0.0432
_refine_ls_shift/su_max 0.001
_refine_ls_shift/su_mean 0.000
_refine_ls_structure_factor_coef Fsqd
_refine_ls_weighting_details 'w=1/[\s^2^(Fo^2^)+(0.0385P)^2^+0.3692P] where P=(Fo^2^+2Fc^2^)/3'
_refine_ls_weighting_scheme calc
_refine_ls_wR_factor_gt 0.0823
_refine_ls_wR_factor_ref 0.0958
_reflns_number_gt 1892
_reflns_number_total 3111
_reflns_threshold_expression I>2\s(I)
_cod_data_source_file zq2093.cif
_cod_data_source_block I
_cod_database_code 2229899
_cod_database_fobs_code 2229899

loop_
_symmetry_equiv_pos_as_xyz
'x, y, z'
'-x+1/2, -y, z+1/2'
'x+1/2, -y+1/2, -z'
'-x, y+1/2, -z+1/2'
'-x, -y, -z'
'x-1/2, y, -z-1/2'
'-x-1/2, y-1/2, z'
'x, -y-1/2, z-1/2'

loop_
_atom_site_type_symbol
_atom_site_label
_atom_site_fract_x
_atom_site_fract_y
_atom_site_fract_z
_atom_site_U_iso_or_equiv
_atom_site_adp_type
_atom_site_calc_flag
_atom_site_refinement_flags
_atom_site_occupancy
_atom_site_disorder_assembly
_atom_site_disorder_group
Br Br1 0.71246(3) -0.03729(4) 1.026973(15) 0.05866(15) Uani d . 1 . .
F F1 0.93107(15) 0.5216(2) 0.78445(10) 0.0708(6) Uani d . 1 . .
O O1 0.71146(17) 0.5201(2) 0.83914(9) 0.0438(5) Uani d . 1 . .
N N1 0.69850(17) 0.2891(2) 0.85414(10) 0.0328(5) Uani d . 1 . .
H H1A 0.7221 0.2150 0.8442 0.039 Uiso d R 1 . .
N N2 0.64592(18) 0.3061(2) 0.90719(9) 0.0328(5) Uani d . 1 . .
C C1 0.7828(2) 0.3676(3) 0.76568(12) 0.0348(7) Uani d . 1 . .
C C2 0.8798(3) 0.4319(3) 0.74739(15) 0.0463(8) Uani d . 1 . .
C C3 0.9276(3) 0.4075(4) 0.69309(17) 0.0674(11) Uani d . 1 . .
H H3 0.9928 0.4534 0.6815 0.081 Uiso calc R 1 . .
C C4 0.8758(4) 0.3137(5) 0.65694(17) 0.0805(13) Uani d . 1 . .
H H4 0.9065 0.2961 0.6203 0.097 Uiso calc R 1 . .
C C5 0.7808(4) 0.2461(4) 0.67351(16) 0.0708(11) Uani d . 1 . .
H H5 0.7473 0.1818 0.6487 0.085 Uiso calc R 1 . .
C C6 0.7341(3) 0.2737(3) 0.72758(13) 0.0503(9) Uani d . 1 . .
H H6 0.6683 0.2281 0.7386 0.060 Uiso calc R 1 . .
C C7 0.7291(2) 0.4011(3) 0.82290(12) 0.0313(6) Uani d . 1 . .
C C8 0.6410(2) 0.1979(3) 0.93891(12) 0.0343(7) Uani d . 1 . .
H H8 0.6714 0.1148 0.9257 0.041 Uiso calc R 1 . .
C C9 0.5869(2) 0.2055(3) 0.99638(12) 0.0323(6) Uani d . 1 . .
C C10 0.5124(2) 0.3127(3) 1.00943(12) 0.0396(7) Uani d . 1 . .
H H10 0.4954 0.3779 0.9809 0.047 Uiso calc R 1 . .
C C11 0.6079(2) 0.1080(3) 1.03970(12) 0.0365(7) Uani d . 1 . .
C C12 0.5580(3) 0.1179(4) 1.09390(13) 0.0493(8) Uani d . 1 . .
H H12 0.5728 0.0514 1.1223 0.059 Uiso calc R 1 . .
C C13 0.4864(2) 0.2259(4) 1.10586(14) 0.0503(9) Uani d . 1 . .
H H13 0.4533 0.2329 1.1425 0.060 Uiso calc R 1 . .
C C14 0.4631(2) 0.3244(3) 1.06384(13) 0.0459(8) Uani d . 1 . .
H H14 0.4147 0.3978 1.0721 0.055 Uiso calc R 1 . .

loop_
_atom_site_aniso_label
_atom_site_aniso_U_11
_atom_site_aniso_U_22
_atom_site_aniso_U_33
_atom_site_aniso_U_12
_atom_site_aniso_U_13
_atom_site_aniso_U_23
Br1 0.0711(3) 0.0520(2) 0.0528(2) 0.02188(19) 0.01343(18) 0.01330(17)
F1 0.0498(11) 0.0695(14) 0.0930(16) -0.0141(10) 0.0000(11) 0.0123(13)
O1 0.0615(14) 0.0263(12) 0.0437(12) -0.0043(10) 0.0116(10) -0.0023(10)
N1 0.0453(13) 0.0249(13) 0.0281(13) 0.0038(10) 0.0084(11) -0.0023(10)
N2 0.0380(13) 0.0312(14) 0.0292(13) -0.0003(11) 0.0066(11) -0.0022(11)
C1 0.0383(16) 0.0328(16) 0.0334(16) 0.0023(14) 0.0075(14) 0.0047(13)
C2 0.0417(18) 0.043(2) 0.054(2) 0.0023(15) 0.0002(16) 0.0109(16)
C3 0.047(2) 0.085(3) 0.070(3) 0.014(2) 0.029(2) 0.029(2)
C4 0.087(3) 0.111(4) 0.044(2) 0.032(3) 0.022(2) 0.006(2)
C5 0.087(3) 0.083(3) 0.043(2) 0.013(2) 0.012(2) -0.012(2)
C6 0.061(2) 0.050(2) 0.040(2) 0.0027(16) 0.0093(16) -0.0049(16)
C7 0.0342(15) 0.0264(16) 0.0332(16) -0.0022(12) 0.0005(13) 0.0016(13)
C8 0.0373(16) 0.0333(17) 0.0324(16) 0.0012(14) 0.0028(13) -0.0018(13)
C9 0.0356(15) 0.0326(17) 0.0288(15) -0.0048(13) 0.0056(13) -0.0037(13)
C10 0.0430(17) 0.0382(18) 0.0375(18) 0.0015(15) 0.0023(14) 0.0005(14)
C11 0.0377(16) 0.0353(17) 0.0364(17) -0.0014(13) 0.0061(13) 0.0010(13)
C12 0.054(2) 0.056(2) 0.0378(19) -0.0018(17) 0.0098(16) 0.0104(16)
C13 0.0483(19) 0.065(2) 0.0377(19) -0.0014(18) 0.0157(16) -0.0007(17)
C14 0.0407(17) 0.051(2) 0.046(2) 0.0024(16) 0.0131(15) -0.0069(16)

loop_
_atom_type_symbol
_atom_type_description
_atom_type_scat_dispersion_real
_atom_type_scat_dispersion_imag
_atom_type_scat_source
C C 0.0033 0.0016 'International Tables Vol C Tables 4.2.6.8 and 6.1.1.4'
H H 0.0000 0.0000 'International Tables Vol C Tables 4.2.6.8 and 6.1.1.4'
Br Br -0.2901 2.4595 'International Tables Vol C Tables 4.2.6.8 and 6.1.1.4'
F F 0.0171 0.0103 'International Tables Vol C Tables 4.2.6.8 and 6.1.1.4'
N N 0.0061 0.0033 'International Tables Vol C Tables 4.2.6.8 and 6.1.1.4'
O O 0.0106 0.0060 'International Tables Vol C Tables 4.2.6.8 and 6.1.1.4'

loop_
_geom_angle_atom_site_label_1
_geom_angle_atom_site_label_2
_geom_angle_atom_site_label_3
_geom_angle_site_symmetry_1
_geom_angle_site_symmetry_3
_geom_angle
_geom_angle_publ_flag
C7 N1 N2 . . 119.7(2) ?
C7 N1 H1A . . 118.1 ?
N2 N1 H1A . . 121.1 ?
C8 N2 N1 . . 115.3(2) ?
C2 C1 C6 . . 116.9(3) ?
C2 C1 C7 . . 121.9(3) ?
C6 C1 C7 . . 121.1(3) ?
F1 C2 C1 . . 118.2(3) ?
F1 C2 C3 . . 119.2(3) ?
C1 C2 C3 . . 122.6(3) ?
C4 C3 C2 . . 118.1(3) ?
C4 C3 H3 . . 121.0 ?
C2 C3 H3 . . 121.0 ?
C5 C4 C3 . . 121.3(4) ?
C5 C4 H4 . . 119.3 ?
C3 C4 H4 . . 119.3 ?
C4 C5 C6 . . 119.4(4) ?
C4 C5 H5 . . 120.3 ?
C6 C5 H5 . . 120.3 ?
C5 C6 C1 . . 121.6(3) ?
C5 C6 H6 . . 119.2 ?
C1 C6 H6 . . 119.2 ?
O1 C7 N1 . . 123.0(2) ?
O1 C7 C1 . . 122.8(3) ?
N1 C7 C1 . . 114.1(2) ?
N2 C8 C9 . . 119.4(3) ?
N2 C8 H8 . . 120.3 ?
C9 C8 H8 . . 120.3 ?
C11 C9 C10 . . 117.6(3) ?
C11 C9 C8 . . 122.0(3) ?
C10 C9 C8 . . 120.5(3) ?
C14 C10 C9 . . 121.5(3) ?
C14 C10 H10 . . 119.2 ?
C9 C10 H10 . . 119.2 ?
C12 C11 C9 . . 121.3(3) ?
C12 C11 Br1 . . 118.1(2) ?
C9 C11 Br1 . . 120.5(2) ?
C13 C12 C11 . . 119.8(3) ?
C13 C12 H12 . . 120.1 ?
C11 C12 H12 . . 120.1 ?
C12 C13 C14 . . 120.5(3) ?
C12 C13 H13 . . 119.8 ?
C14 C13 H13 . . 119.8 ?
C13 C14 C10 . . 119.2(3) ?
C13 C14 H14 . . 120.4 ?
C10 C14 H14 . . 120.4 ?

loop_
_geom_bond_atom_site_label_1
_geom_bond_atom_site_label_2
_geom_bond_site_symmetry_2
_geom_bond_distance
_geom_bond_publ_flag
Br1 C11 . 1.894(3) ?
F1 C2 . 1.356(4) ?
O1 C7 . 1.226(3) ?
N1 C7 . 1.346(3) ?
N1 N2 . 1.376(3) ?
N1 H1A . 0.8011 ?
N2 C8 . 1.274(3) ?
C1 C2 . 1.372(4) ?
C1 C6 . 1.385(4) ?
C1 C7 . 1.494(4) ?
C2 C3 . 1.387(5) ?
C3 C4 . 1.372(5) ?
C3 H3 . 0.9300 ?
C4 C5 . 1.355(6) ?
C4 H4 . 0.9300 ?
C5 C6 . 1.383(4) ?
C5 H5 . 0.9300 ?
C6 H6 . 0.9300 ?
C8 C9 . 1.467(4) ?
C8 H8 . 0.9300 ?
C9 C11 . 1.390(4) ?
C9 C10 . 1.393(4) ?
C10 C14 . 1.382(4) ?
C10 H10 . 0.9300 ?
C11 C12 . 1.379(4) ?
C12 C13 . 1.372(4) ?
C12 H12 . 0.9300 ?
C13 C14 . 1.381(4) ?
C13 H13 . 0.9300 ?
C14 H14 . 0.9300 ?

loop_
_geom_hbond_atom_site_label_D
_geom_hbond_atom_site_label_H
_geom_hbond_atom_site_label_A
_geom_hbond_site_symmetry_A
_geom_hbond_distance_DH
_geom_hbond_distance_HA
_geom_hbond_distance_DA
_geom_hbond_angle_DHA
N1 H1A O1 7_755 0.80 2.04 2.827(3) 167

loop_
_cod_related_entry_id
_cod_related_entry_database
_cod_related_entry_code
1 ChemSpider 5287116
